data_4116531
loop_
_publ_author_name
'Joshua J. Pak'
'Timothy J. R. Weakley'
'Michael M. Haley'

_publ_contact_author_address
;Department of Chemistry,
University of Oregon,
Eugene, OR 97403-1253
USA
;
_publ_contact_author_email tweakley@oregon.uoregon.edu
_publ_contact_author_fax 01(541)3464643
_publ_contact_author_name 'Dr Timothy J. R. Weakley'
_publ_contact_author_phone 01(541)3464620
_publ_section_title
;
 Stepwise Assembly of Site Specifically Functionalized
 Dehydrobenzo[18]annulenes
;
_journal_name_full 'Journal of the American Chemical Society'
_journal_page_first 8182
_journal_page_last 8192
_journal_paper_doi 10.1021/ja991749g
_journal_volume 121
_journal_year 1999
_chemical_formula_sum 'C38 H28 N2 O2'
_chemical_formula_weight 544.65
_space_group_IT_number 2
_symmetry_cell_setting triclinic
_symmetry_Int_Tables_number 2
_symmetry_space_group_name_Hall '-P 1'
_symmetry_space_group_name_H-M 'P -1'
_cell_angle_alpha 70.552(16)
_cell_angle_beta 78.929(12)
_cell_angle_gamma 64.781(17)
_cell_formula_units_Z 2
_cell_length_a 10.7692(18)
_cell_length_b 11.4492(29)
_cell_length_c 14.3082(17)
_cell_measurement_reflns_used 25
_cell_measurement_temperature 273
_cell_measurement_theta_max 11.8
_cell_measurement_theta_min 10.2
_cell_volume 1502.4(5)
_diffrn_ambient_temperature 273
_diffrn_measurement_device_type 'Enraf-Nonius CAD-4 diffractometer'
_diffrn_measurement_method \w/2\q
_diffrn_orient_matrix_UB_11 -0.01422
_diffrn_orient_matrix_UB_12 0.00636
_diffrn_orient_matrix_UB_13 -0.06884
_diffrn_orient_matrix_UB_21 -0.05444
_diffrn_orient_matrix_UB_22 -0.05748
_diffrn_orient_matrix_UB_23 0.02777
_diffrn_orient_matrix_UB_31 -0.08602
_diffrn_orient_matrix_UB_32 0.08240
_diffrn_orient_matrix_UB_33 -0.00098
_diffrn_radiation_detector 'scintillation counter'
_diffrn_radiation_monochromator graphite
_diffrn_radiation_source 'sealed X-ray tube'
_diffrn_radiation_type 'Mo K\a'
_diffrn_radiation_wavelength 0.71073
_diffrn_reflns_av_R_equivalents 0.063
_diffrn_reflns_av_sigmaI/netI 0.260
_diffrn_reflns_limit_h_max 12
_diffrn_reflns_limit_h_min 0
_diffrn_reflns_limit_k_max 13
_diffrn_reflns_limit_k_min -12
_diffrn_reflns_limit_l_max 16
_diffrn_reflns_limit_l_min -16
_diffrn_reflns_number 5587
_diffrn_reflns_reduction_process 'Lp corrections applied'
_diffrn_reflns_theta_max 25.0
_diffrn_reflns_theta_min 1.5
_diffrn_standards_decay_% -0.02
_diffrn_standards_interval_time 60
_diffrn_standards_number 3
_exptl_absorpt_coefficient_mu 0.074
_exptl_absorpt_correction_type none
_exptl_crystal_colour plate
_exptl_crystal_density_diffrn 1.204
_exptl_crystal_description red
_exptl_crystal_F_000 572.00
_exptl_crystal_size_max 0.16
_exptl_crystal_size_mid 0.14
_exptl_crystal_size_min 0.08
_refine_diff_density_max 0.43
_refine_diff_density_min -0.42
_refine_ls_abs_structure_details 'not applicable'
_refine_ls_extinction_coef '3.3(9) \\times 10^-7^'
_refine_ls_extinction_expression 'equ(3) Acta Cryst.(1968) A24, p213.'
_refine_ls_extinction_method 'Zachariasen (1967)'
_refine_ls_goodness_of_fit_all 1.17
_refine_ls_goodness_of_fit_ref 1.37
_refine_ls_hydrogen_treatment constr
_refine_ls_matrix_type full
_refine_ls_number_constraints 84
_refine_ls_number_parameters 380
_refine_ls_number_reflns 2749
_refine_ls_number_restraints 0
_refine_ls_R_factor_all 0.316
_refine_ls_R_factor_gt 0.147
_refine_ls_shift/su_max 0.005
_refine_ls_shift/su_mean 0.001
_refine_ls_structure_factor_coef F
_refine_ls_weighting_details 'w = 4F~o~^2^/[\s^2^(I)+(0.02I)^2^]'
_refine_ls_weighting_scheme sigma
_refine_ls_wR_factor_all 0.082
_refine_ls_wR_factor_ref 0.067
_reflns_number_gt 2749
_reflns_number_total 5276
_reflns_threshold_expression I>0.50\s(I)
_cod_data_source_file ja991749g_4.cif
_cod_data_source_block C38H38N2O2_isomer_2
_cod_original_cell_volume 1502.4(6)
_cod_original_sg_symbol_H-M 'P -1 '
_cod_original_formula_sum 'C38 H28 N2 O2 '
_cod_database_code 4116531

loop_
_symmetry_equiv_pos_as_xyz
'   +x,   +y,   +z'
'   -x,   -y,   -z'

loop_
_atom_site_label
_atom_site_fract_x
_atom_site_fract_y
_atom_site_fract_z
_atom_site_U_iso_or_equiv
_atom_site_occupancy
_atom_site_adp_type
_atom_site_calc_flag
O(1) -0.1147(6) 1.4436(6) 0.7075(4) 0.098(3) 1.000 Uani d
O(2) -0.1189(6) 1.2612(6) 0.8146(4) 0.099(3) 1.000 Uani d
N(1) -0.0926(7) 1.3239(8) 0.7319(5) 0.071(3) 1.000 Uani d
N(2) 0.6453(6) 0.5975(6) -0.0390(4) 0.056(2) 1.000 Uani d
C(1) 0.4650(7) 0.6617(7) 0.1954(5) 0.040(2) 1.000 Uani d
C(2) 0.5437(7) 0.5947(7) 0.1266(5) 0.048(3) 1.000 Uani d
C(3) 0.5678(7) 0.6638(8) 0.0290(5) 0.049(3) 1.000 Uani d
C(4) 0.5060(7) 0.8049(7) 0.0031(5) 0.054(3) 1.000 Uani d
C(5) 0.4316(7) 0.8725(7) 0.0726(5) 0.054(3) 1.000 Uani d
C(6) 0.4101(7) 0.8035(7) 0.1710(5) 0.046(3) 1.000 Uani d
C(7) 0.3407(7) 0.8740(6) 0.2426(5) 0.046(2) 1.000 Uani d
C(8) 0.2872(7) 0.9265(7) 0.3082(5) 0.052(2) 1.000 Uani d
C(9) 0.2266(7) 0.9874(7) 0.3825(5) 0.050(2) 1.000 Uani d
C(10) 0.1743(7) 1.0433(7) 0.4445(5) 0.060(3) 1.000 Uani d
C(11) 0.1074(7) 1.1121(7) 0.5183(6) 0.052(3) 1.000 Uani d
C(12) 0.0637(7) 1.2519(7) 0.4917(5) 0.060(3) 1.000 Uani d
C(13) -0.0011(7) 1.3195(7) 0.5629(6) 0.066(3) 1.000 Uani d
C(14) -0.0248(7) 1.2506(8) 0.6575(6) 0.050(3) 1.000 Uani d
C(15) 0.0135(7) 1.1147(7) 0.6853(5) 0.055(3) 1.000 Uani d
C(16) 0.0787(7) 1.0432(7) 0.6152(5) 0.050(3) 1.000 Uani d
C(17) 0.1175(7) 0.9006(8) 0.6422(5) 0.055(3) 1.000 Uani d
C(18) 0.1466(7) 0.7820(8) 0.6598(5) 0.059(3) 1.000 Uani d
C(19) 0.1772(8) 0.6490(8) 0.6819(5) 0.057(3) 1.000 Uani d
C(20) 0.2016(7) 0.5326(8) 0.6977(5) 0.054(3) 1.000 Uani d
C(21) 0.2373(7) 0.3909(7) 0.7177(5) 0.044(2) 1.000 Uani d
C(22) 0.2033(7) 0.3150(7) 0.8101(5) 0.059(3) 1.000 Uani d
C(23) 0.2379(7) 0.1793(7) 0.8292(5) 0.059(3) 1.000 Uani d
C(24) 0.3084(7) 0.1180(7) 0.7569(5) 0.063(3) 1.000 Uani d
C(25) 0.3417(7) 0.1896(7) 0.6661(5) 0.060(3) 1.000 Uani d
C(26) 0.3086(7) 0.3255(7) 0.6438(5) 0.046(3) 1.000 Uani d
C(27) 0.3409(7) 0.4005(6) 0.5473(5) 0.050(2) 1.000 Uani d
C(28) 0.3724(7) 0.4605(7) 0.4693(5) 0.049(2) 1.000 Uani d
C(29) 0.4060(6) 0.5296(7) 0.3764(5) 0.045(2) 1.000 Uani d
C(30) 0.4374(7) 0.5869(6) 0.2942(5) 0.045(2) 1.000 Uani d
C(31) 0.6755(7) 0.6675(7) -0.1411(5) 0.067(3) 1.000 Uani d
C(32) 0.5627(7) 0.7100(6) -0.2110(5) 0.064(3) 1.000 Uani d
C(33) 0.5904(8) 0.7910(7) -0.3142(5) 0.086(3) 1.000 Uani d
C(34) 0.4782(8) 0.8392(7) -0.3823(5) 0.095(3) 1.000 Uani d
C(35) 0.7089(7) 0.4513(7) -0.0141(5) 0.059(3) 1.000 Uani d
C(36) 0.8490(8) 0.3912(8) 0.0299(5) 0.083(3) 1.000 Uani d
C(37) 0.9135(9) 0.2410(9) 0.0562(6) 0.129(4) 1.000 Uani d
C(38) 1.0560(10) 0.1919(9) 0.0955(6) 0.174(5) 1.000 Uani d
H(1) 0.5835 0.4991 0.1466 0.057 1.000 Uiso c
H(2) 0.5166 0.8542 -0.0639 0.060 1.000 Uiso c
H(3) 0.3928 0.9681 0.0536 0.062 1.000 Uiso c
H(4) 0.0799 1.2990 0.4252 0.070 1.000 Uiso c
H(5) -0.0305 1.4145 0.5464 0.074 1.000 Uiso c
H(6) -0.0034 1.0686 0.7520 0.072 1.000 Uiso c
H(7) 0.1536 0.3593 0.8593 0.070 1.000 Uiso c
H(8) 0.2148 0.1290 0.8925 0.064 1.000 Uiso c
H(9) 0.3324 0.0241 0.7707 0.072 1.000 Uiso c
H(10) 0.3912 0.1453 0.6168 0.070 1.000 Uiso c
H(11) 0.6867 0.7451 -0.1403 0.077 1.000 Uiso c
H(12) 0.7583 0.6095 -0.1667 0.077 1.000 Uiso c
H(13) 0.5540 0.6325 -0.2147 0.072 1.000 Uiso c
H(14) 0.4788 0.7651 -0.1842 0.072 1.000 Uiso c
H(15) 0.6020 0.8665 -0.3094 0.092 1.000 Uiso c
H(16) 0.6733 0.7345 -0.3408 0.092 1.000 Uiso c
H(17) 0.3951 0.8957 -0.3558 0.097 1.000 Uiso c
H(18) 0.5012 0.8882 -0.4462 0.097 1.000 Uiso c
H(19) 0.4666 0.7639 -0.3874 0.097 1.000 Uiso c
H(20) 0.6514 0.4173 0.0362 0.068 1.000 Uiso c
H(21) 0.7183 0.4210 -0.0703 0.068 1.000 Uiso c
H(22) 0.9070 0.4250 -0.0200 0.093 1.000 Uiso c
H(23) 0.8402 0.4203 0.0866 0.093 1.000 Uiso c
H(24) 0.8571 0.2065 0.1074 0.131 1.000 Uiso c
H(25) 0.9209 0.2113 0.0000 0.131 1.000 Uiso c
H(26) 1.0983 0.0964 0.1142 0.162 1.000 Uiso c
H(27) 1.1111 0.2276 0.0438 0.162 1.000 Uiso c
H(28) 1.0471 0.2232 0.1511 0.162 1.000 Uiso c

loop_
_atom_site_aniso_label
_atom_site_aniso_U_11
_atom_site_aniso_U_22
_atom_site_aniso_U_33
_atom_site_aniso_U_12
_atom_site_aniso_U_13
_atom_site_aniso_U_23
O(1) 0.092(5) 0.070(5) 0.147(6) -0.017(4) 0.002(4) -0.076(5)
O(2) 0.104(5) 0.119(6) 0.075(4) -0.031(4) 0.027(4) -0.062(4)
N(1) 0.065(5) 0.080(6) 0.075(5) -0.016(5) 0.006(4) -0.054(5)
N(2) 0.069(5) 0.048(4) 0.039(4) -0.012(4) 0.015(3) -0.021(3)
C(1) 0.042(5) 0.046(5) 0.034(4) -0.019(4) -0.001(4) -0.011(4)
C(2) 0.063(6) 0.047(5) 0.041(4) -0.022(4) 0.006(4) -0.024(4)
C(3) 0.042(5) 0.057(6) 0.047(5) -0.013(5) -0.001(4) -0.021(4)
C(4) 0.080(6) 0.050(5) 0.032(4) -0.029(5) 0.007(4) -0.013(4)
C(5) 0.084(6) 0.030(5) 0.050(5) -0.025(4) 0.001(4) -0.013(4)
C(6) 0.043(5) 0.052(5) 0.044(5) -0.016(4) 0.006(4) -0.022(4)
C(7) 0.051(5) 0.032(4) 0.045(4) -0.010(4) 0.003(4) -0.010(4)
C(8) 0.047(5) 0.063(5) 0.048(4) -0.020(4) 0.011(4) -0.028(4)
C(9) 0.048(5) 0.051(5) 0.055(5) -0.018(4) 0.008(4) -0.030(4)
C(10) 0.055(5) 0.056(5) 0.070(5) -0.016(4) 0.016(4) -0.039(5)
C(11) 0.046(5) 0.037(5) 0.071(6) -0.009(4) 0.004(4) -0.027(5)
C(12) 0.064(6) 0.056(6) 0.048(5) -0.019(5) 0.006(4) -0.012(5)
C(13) 0.066(6) 0.037(5) 0.097(7) -0.017(5) 0.005(5) -0.031(5)
C(14) 0.040(5) 0.056(6) 0.064(6) -0.019(5) 0.020(4) -0.042(5)
C(15) 0.059(6) 0.057(6) 0.058(5) -0.024(5) 0.002(4) -0.028(5)
C(16) 0.054(6) 0.046(5) 0.059(5) -0.022(5) -0.003(4) -0.023(5)
C(17) 0.049(5) 0.066(6) 0.059(5) -0.024(5) 0.015(4) -0.036(5)
C(18) 0.065(6) 0.048(6) 0.063(5) -0.015(5) 0.001(4) -0.025(5)
C(19) 0.067(6) 0.047(5) 0.053(5) -0.019(5) -0.013(4) -0.011(4)
C(20) 0.059(6) 0.061(6) 0.045(5) -0.021(5) -0.004(4) -0.021(4)
C(21) 0.047(5) 0.029(5) 0.052(5) -0.013(4) -0.004(4) -0.008(4)
C(22) 0.073(6) 0.057(6) 0.052(5) -0.032(5) 0.003(4) -0.015(4)
C(23) 0.087(7) 0.048(6) 0.038(5) -0.036(5) 0.002(4) 0.001(4)
C(24) 0.074(6) 0.047(5) 0.058(5) -0.019(5) -0.008(5) -0.007(5)
C(25) 0.089(7) 0.052(6) 0.041(5) -0.029(5) -0.003(4) -0.014(4)
C(26) 0.058(5) 0.037(5) 0.045(5) -0.023(4) -0.004(4) -0.007(4)
C(27) 0.062(6) 0.038(5) 0.039(4) -0.012(4) -0.005(4) -0.005(4)
C(28) 0.071(6) 0.037(4) 0.033(4) -0.024(4) 0.008(4) -0.006(4)
C(29) 0.044(5) 0.046(5) 0.047(5) -0.011(4) -0.005(4) -0.024(4)
C(30) 0.056(5) 0.042(5) 0.038(4) -0.016(4) 0.003(4) -0.020(4)
C(31) 0.082(6) 0.076(6) 0.044(5) -0.033(5) 0.023(4) -0.031(4)
C(32) 0.101(7) 0.052(5) 0.050(5) -0.038(5) 0.007(5) -0.022(4)
C(33) 0.112(8) 0.081(7) 0.053(6) -0.041(6) 0.009(5) -0.007(5)
C(34) 0.143(9) 0.064(6) 0.066(6) -0.025(6) -0.009(6) -0.024(5)
C(35) 0.077(6) 0.055(6) 0.042(5) -0.012(5) 0.006(4) -0.035(4)
C(36) 0.081(7) 0.088(7) 0.054(5) 0.001(6) -0.015(5) -0.029(5)
C(37) 0.110(9) 0.106(9) 0.082(7) 0.045(7) -0.035(6) -0.017(6)
C(38) 0.124(10) 0.188(12) 0.081(8) 0.030(9) -0.003(7) -0.004(8)

loop_
_atom_type_symbol
_atom_type_oxidation_number
_atom_type_number_in_cell
_atom_type_scat_dispersion_real
_atom_type_scat_dispersion_imag
_atom_type_scat_source
C 0 76 0.002 0.002
;International Tables for Crystallography
(1992, Vol. C, Tables 4.2.6.8 and 6.1.1.1)
;
H 0 56 0.000 0.000
;International Tables for Crystallography
(1992, Vol. C, Table 6.1.1.2)
;
N 0 4 0.004 0.003
;International Tables for Crystallography
(1992, Vol. C, Tables 4.2.6.8 and 6.1.1.1)
;
O 0 4 0.008 0.006
;International Tables for Crystallography
(1992, Vol. C, Tables 4.2.6.8 and 6.1.1.1)
;

loop_
_geom_angle_atom_site_label_1
_geom_angle_atom_site_label_2
_geom_angle_atom_site_label_3
_geom_angle
_geom_angle_publ_flag
O(1) N(1) O(2) 124.2(8) yes
O(1) N(1) C(14) 117.7(8) yes
O(2) N(1) C(14) 118.1(8) yes
C(3) N(2) C(31) 122.7(6) yes
C(3) N(2) C(35) 122.3(6) yes
C(31) N(2) C(35) 115.0(5) yes
C(2) C(1) C(6) 121.3(6) yes
C(2) C(1) C(30) 120.0(7) yes
C(6) C(1) C(30) 118.7(6) yes
C(1) C(2) C(3) 121.6(7) yes
C(1) C(2) H(1) 119.0 no
C(3) C(2) H(1) 119.3 no
N(2) C(3) C(2) 121.6(7) yes
N(2) C(3) C(4) 121.4(7) yes
C(2) C(3) C(4) 117.0(6) yes
C(3) C(4) C(5) 121.5(6) yes
C(3) C(4) H(2) 118.7 no
C(5) C(4) H(2) 119.8 no
C(4) C(5) C(6) 121.5(7) yes
C(4) C(5) H(3) 120.0 no
C(6) C(5) H(3) 118.5 no
C(1) C(6) C(5) 116.8(6) yes
C(1) C(6) C(7) 122.4(7) yes
C(5) C(6) C(7) 120.8(7) yes
C(6) C(7) C(8) 175.5(8) yes
C(7) C(8) C(9) 179.4(8) yes
C(8) C(9) C(10) 178.1(8) yes
C(9) C(10) C(11) 178.4(8) yes
C(10) C(11) C(12) 119.1(8) yes
C(10) C(11) C(16) 121.3(7) yes
C(12) C(11) C(16) 119.5(7) yes
C(11) C(12) C(13) 119.5(7) yes
C(11) C(12) H(4) 119.4 no
C(13) C(12) H(4) 121.0 no
C(12) C(13) C(14) 120.2(7) yes
C(12) C(13) H(5) 120.7 no
C(14) C(13) H(5) 119.1 no
N(1) C(14) C(13) 119.3(8) yes
N(1) C(14) C(15) 118.9(7) yes
C(13) C(14) C(15) 121.8(7) yes
C(14) C(15) C(16) 119.6(7) yes
C(14) C(15) H(6) 120.2 no
C(16) C(15) H(6) 120.2 no
C(11) C(16) C(15) 119.4(7) yes
C(11) C(16) C(17) 120.1(7) yes
C(15) C(16) C(17) 120.6(7) yes
C(16) C(17) C(18) 176.0(8) yes
C(17) C(18) C(19) 178.5(8) yes
C(18) C(19) C(20) 177.1(8) yes
C(19) C(20) C(21) 177.4(8) yes
C(20) C(21) C(22) 121.2(7) yes
C(20) C(21) C(26) 120.1(7) yes
C(22) C(21) C(26) 118.7(7) yes
C(21) C(22) C(23) 121.0(7) yes
C(21) C(22) H(7) 118.7 no
C(23) C(22) H(7) 120.2 no
C(22) C(23) C(24) 119.1(7) yes
C(22) C(23) H(8) 120.0 no
C(24) C(23) H(8) 120.8 no
C(23) C(24) C(25) 121.1(7) yes
C(23) C(24) H(9) 118.7 no
C(25) C(24) H(9) 120.2 no
C(24) C(25) C(26) 121.7(7) yes
C(24) C(25) H(10) 120.0 no
C(26) C(25) H(10) 118.3 no
C(21) C(26) C(25) 118.3(7) yes
C(21) C(26) C(27) 120.4(7) yes
C(25) C(26) C(27) 121.3(7) yes
C(26) C(27) C(28) 177.4(8) yes
C(27) C(28) C(29) 177.8(8) yes
C(28) C(29) C(30) 178.2(7) yes
C(1) C(30) C(29) 176.0(8) yes
N(2) C(31) C(32) 113.1(6) yes
N(2) C(31) H(11) 108.4 no
N(2) C(31) H(12) 109.2 no
C(32) C(31) H(11) 109.2 no
C(32) C(31) H(12) 107.4 no
H(11) C(31) H(12) 109.5 no
C(31) C(32) C(33) 112.5(6) yes
C(31) C(32) H(13) 109.8 no
C(31) C(32) H(14) 107.7 no
C(33) C(32) H(13) 109.5 no
C(33) C(32) H(14) 107.8 no
H(13) C(32) H(14) 109.5 no
C(32) C(33) C(34) 113.4(7) yes
C(32) C(33) H(15) 108.8 no
C(32) C(33) H(16) 107.3 no
C(34) C(33) H(15) 109.0 no
C(34) C(33) H(16) 108.9 no
H(15) C(33) H(16) 109.5 no
C(33) C(34) H(17) 109.1 no
C(33) C(34) H(18) 110.0 no
C(33) C(34) H(19) 109.3 no
H(17) C(34) H(18) 109.5 no
H(17) C(34) H(19) 109.5 no
H(18) C(34) H(19) 109.5 no
N(2) C(35) C(36) 113.5(6) yes
N(2) C(35) H(20) 107.6 no
N(2) C(35) H(21) 111.1 no
C(36) C(35) H(20) 105.8 no
C(36) C(35) H(21) 109.2 no
H(20) C(35) H(21) 109.5 no
C(35) C(36) C(37) 113.4(7) yes
C(35) C(36) H(22) 106.2 no
C(35) C(36) H(23) 109.6 no
C(37) C(36) H(22) 107.9 no
C(37) C(36) H(23) 110.1 no
H(22) C(36) H(23) 109.5 no
C(36) C(37) C(38) 108.9(9) yes
C(36) C(37) H(24) 108.3 no
C(36) C(37) H(25) 110.4 no
C(38) C(37) H(24) 108.8 no
C(38) C(37) H(25) 110.8 no
H(24) C(37) H(25) 109.5 no
C(37) C(38) H(26) 110.6 no
C(37) C(38) H(27) 107.9 no
C(37) C(38) H(28) 109.9 no
H(26) C(38) H(27) 109.5 no
H(26) C(38) H(28) 109.5 no
H(27) C(38) H(28) 109.5 no

loop_
_geom_bond_atom_site_label_1
_geom_bond_atom_site_label_2
_geom_bond_distance
_geom_bond_publ_flag
O(1) N(1) 1.222(7) yes
O(2) N(1) 1.214(7) yes
N(1) C(14) 1.465(8) yes
N(2) C(3) 1.364(7) yes
N(2) C(31) 1.463(7) yes
N(2) C(35) 1.455(7) yes
C(1) C(2) 1.381(8) yes
C(1) C(6) 1.410(8) yes
C(1) C(30) 1.439(8) yes
C(2) C(3) 1.394(8) yes
C(2) H(1) 0.95 no
C(3) C(4) 1.403(8) yes
C(4) C(5) 1.381(8) yes
C(4) H(2) 0.95 no
C(5) C(6) 1.397(8) yes
C(5) H(3) 0.95 no
C(6) C(7) 1.415(8) yes
C(7) C(8) 1.203(8) yes
C(8) C(9) 1.371(8) yes
C(9) C(10) 1.180(8) yes
C(10) C(11) 1.426(8) yes
C(11) C(12) 1.396(8) yes
C(11) C(16) 1.398(8) yes
C(12) C(13) 1.384(8) yes
C(12) H(4) 0.95 no
C(13) C(14) 1.359(9) yes
C(13) H(5) 0.95 no
C(14) C(15) 1.361(8) yes
C(15) C(16) 1.397(8) yes
C(15) H(6) 0.95 no
C(16) C(17) 1.432(9) yes
C(17) C(18) 1.202(9) yes
C(18) C(19) 1.349(9) yes
C(19) C(20) 1.191(8) yes
C(20) C(21) 1.436(8) yes
C(21) C(22) 1.400(8) yes
C(21) C(26) 1.413(8) yes
C(22) C(23) 1.374(8) yes
C(22) H(7) 0.95 no
C(23) C(24) 1.366(8) yes
C(23) H(8) 0.95 no
C(24) C(25) 1.360(8) yes
C(24) H(9) 0.95 no
C(25) C(26) 1.375(8) yes
C(25) H(10) 0.95 no
C(26) C(27) 1.430(8) yes
C(27) C(28) 1.173(8) yes
C(28) C(29) 1.372(8) yes
C(29) C(30) 1.204(8) yes
C(31) C(32) 1.534(8) yes
C(31) H(11) 0.95 no
C(31) H(12) 0.95 no
C(32) C(33) 1.511(8) yes
C(32) H(13) 0.95 no
C(32) H(14) 0.95 no
C(33) C(34) 1.496(8) yes
C(33) H(15) 0.95 no
C(33) H(16) 0.95 no
C(34) H(17) 0.95 no
C(34) H(18) 0.95 no
C(34) H(19) 0.95 no
C(35) C(36) 1.528(8) yes
C(35) H(20) 0.95 no
C(35) H(21) 0.95 no
C(36) C(37) 1.494(9) yes
C(36) H(22) 0.95 no
C(36) H(23) 0.95 no
C(37) C(38) 1.541(10) yes
C(37) H(24) 0.95 no
C(37) H(25) 0.95 no
C(38) H(26) 0.95 no
C(38) H(27) 0.95 no
C(38) H(28) 0.95 no

loop_
_geom_contact_atom_site_label_1
_geom_contact_atom_site_label_2
_geom_contact_distance
_geom_contact_site_symmetry_2
_geom_contact_publ_flag
O(1) C(29) 3.429(8) 2_476 no
O(1) C(22) 3.499(9) 1_565 no
O(2) C(37) 3.462(10) 1_466 no
O(2) C(1) 3.466(8) 2_476 no
O(2) C(6) 3.472(9) 2_476 no
O(2) C(30) 3.519(9) 2_476 no
O(2) C(35) 3.543(8) 1_466 no
O(2) C(23) 3.577(9) 1_565 no
N(1) C(30) 3.467(9) 2_476 no
N(1) C(29) 3.473(9) 2_476 no
N(1) C(22) 3.526(9) 1_565 no
N(1) C(23) 3.563(10) 1_565 no
C(1) C(21) 3.402(9) 2_566 no
C(2) C(20) 3.574(9) 2_566 no
C(7) C(25) 3.591(9) 2_566 no
C(8) C(15) 3.447(9) 2_476 no
C(9) C(17) 3.414(9) 2_476 no
C(9) C(16) 3.445(9) 2_476 no
C(10) C(17) 3.328(10) 2_476 no
C(10) C(18) 3.503(10) 2_476 no
C(10) C(16) 3.591(9) 2_476 no
C(12) C(19) 3.504(10) 2_476 no
C(15) C(24) 3.538(9) 1_565 no
C(20) C(30) 3.540(9) 2_566 no
C(21) C(30) 3.586(9) 2_566 no
C(27) C(29) 3.584(9) 2_566 no
C(28) C(28) 3.567(13) 2_566 no

loop_
_geom_torsion_atom_site_label_1
_geom_torsion_atom_site_label_2
_geom_torsion_atom_site_label_3
_geom_torsion_atom_site_label_4
_geom_torsion
_geom_torsion_publ_flag
O(1) N(1) C(14) C(13) -6.1(11) no
O(1) N(1) C(14) C(15) 173.5(7) no
O(2) N(1) C(14) C(13) 176.4(8) no
O(2) N(1) C(14) C(15) -4.0(10) no
N(1) C(14) C(13) C(12) 179.6(6) no
N(1) C(14) C(15) C(16) -179.8(6) no
N(2) C(3) C(2) C(1) -179.8(6) no
N(2) C(3) C(4) C(5) -177.6(6) no
N(2) C(31) C(32) C(33) 175.8(6) no
N(2) C(35) C(36) C(37) 179.5(6) no
C(1) C(2) C(3) C(4) -1.4(10) no
C(1) C(6) C(5) C(4) -1.5(10) no
C(1) C(6) C(7) C(8) 29(10) no
C(1) C(30) C(29) C(28) 130(21) no
C(2) C(1) C(6) C(5) 4.0(10) no
C(2) C(1) C(6) C(7) -173.6(6) no
C(2) C(1) C(30) C(29) -132.1(98) no
C(2) C(3) N(2) C(31) -178.2(6) no
C(2) C(3) N(2) C(35) -0.8(10) no
C(2) C(3) C(4) C(5) 4.0(10) no
C(3) N(2) C(31) C(32) -85.6(8) no
C(3) N(2) C(35) C(36) -85.5(8) no
C(3) C(2) C(1) C(6) -2.6(10) no
C(3) C(2) C(1) C(30) 177.3(6) no
C(3) C(4) C(5) C(6) -2.6(11) no
C(4) C(3) N(2) C(31) 3.5(10) no
C(4) C(3) N(2) C(35) -179.2(6) no
C(4) C(5) C(6) C(7) 176.2(6) no
C(5) C(6) C(1) C(30) -175.9(6) no
C(5) C(6) C(7) C(8) -148.8(96) no
C(6) C(1) C(30) C(29) 48(10) no
C(6) C(7) C(8) C(9) 123(73) no
C(7) C(6) C(1) C(30) 6.5(10) no
C(7) C(8) C(9) C(10) 20(91) no
C(8) C(9) C(10) C(11) 80(40) no
C(9) C(10) C(11) C(12) -76(31) no
C(9) C(10) C(11) C(16) 100(31) no
C(10) C(11) C(12) C(13) -179.9(7) no
C(10) C(11) C(16) C(15) 179.7(6) no
C(10) C(11) C(16) C(17) 0.5(11) no
C(11) C(12) C(13) C(14) -1.5(11) no
C(11) C(16) C(15) C(14) 2.0(11) no
C(11) C(16) C(17) C(18) -48(11) no
C(12) C(11) C(16) C(15) -3.6(11) no
C(12) C(11) C(16) C(17) 177.2(6) no
C(12) C(13) C(14) C(15) -0.1(12) no
C(13) C(12) C(11) C(16) 3.3(11) no
C(13) C(14) C(15) C(16) -0.2(11) no
C(14) C(15) C(16) C(17) -178.8(7) no
C(15) C(16) C(17) C(18) 133(11) no
C(16) C(17) C(18) C(19) -120(29) no
C(17) C(18) C(19) C(20) 121(30) no
C(18) C(19) C(20) C(21) 134(17) no
C(19) C(20) C(21) C(22) 97(17) no
C(19) C(20) C(21) C(26) -82(17) no
C(20) C(21) C(22) C(23) -179.8(7) no
C(20) C(21) C(26) C(25) 179.6(6) no
C(20) C(21) C(26) C(27) -2.5(10) no
C(21) C(22) C(23) C(24) 1.0(11) no
C(21) C(26) C(25) C(24) -0.5(11) no
C(21) C(26) C(27) C(28) 99(17) no
C(22) C(21) C(26) C(25) -0.1(10) no
C(22) C(21) C(26) C(27) 177.8(6) no
C(22) C(23) C(24) C(25) -1.6(12) no
C(23) C(22) C(21) C(26) -0.1(11) no
C(23) C(24) C(25) C(26) 1.4(12) no
C(24) C(25) C(26) C(27) -178.4(7) no
C(25) C(26) C(27) C(28) -83(17) no
C(26) C(27) C(28) C(29) 145(16) no
C(27) C(28) C(29) C(30) -69(36) no
C(31) N(2) C(35) C(36) 92.0(7) no
C(31) C(32) C(33) C(34) -177.2(6) no
C(32) C(31) N(2) C(35) 96.9(7) no
C(35) C(36) C(37) C(38) 177.6(6) no
